data_2011526
loop_
_publ_author_name
'Yasuda, Nobuhiro'
'Uekusa, Hidehiro'
'Ohashi, Yuji'

_publ_section_title
;
 4-Vinylbenzoic acid and 9-vinylanthracene
;
_journal_issue 11
_journal_name_full 'Acta Crystallographica Section C'
_journal_page_first 1364
_journal_page_last 1366
_journal_paper_doi 10.1107/S0108270100010805
_journal_volume 56
_journal_year 2000
_chemical_formula_moiety 'C16 H12'
_chemical_formula_sum 'C16 H12'
_chemical_formula_weight 204.26
_chemical_melting_point 338
_chemical_name_common 9-vinylanthracene
_chemical_name_systematic
;
9-vinylanthracene
;
_space_group_IT_number 14
_symmetry_cell_setting monoclinic
_symmetry_space_group_name_Hall '-P 2ybc'
_symmetry_space_group_name_H-M 'P 1 21/c 1'
_audit_creation_method SHELXL-97
_cell_angle_alpha 90.00
_cell_angle_beta 110.0660(10)
_cell_angle_gamma 90.00
_cell_formula_units_Z 4
_cell_length_a 9.3873(5)
_cell_length_b 13.9756(10)
_cell_length_c 8.9889(7)
_cell_measurement_reflns_used 10475
_cell_measurement_temperature 293(2)
_cell_measurement_theta_max 27.5
_cell_measurement_theta_min 2.7
_cell_volume 1107.70(13)
_computing_cell_refinement PROCESS-AUTO
_computing_data_collection 'PROCESS-AUTO (Rigaku, 1998)'
_computing_data_reduction 'TEXSAN (Rigaku, 1999)'
_computing_molecular_graphics 'ORTEP3 for Windows (Farrugia, 1998)'
_computing_publication_material SHELXL97
_computing_structure_refinement 'SHELXL97 (Sheldrick, 1997)'
_computing_structure_solution 'SHELXS97 (Sheldrick, 1997)'
_diffrn_ambient_temperature 293(2)
_diffrn_detector_area_resol_mean 10
_diffrn_measured_fraction_theta_full .998
_diffrn_measured_fraction_theta_max .998
_diffrn_measurement_device_type 'Rigaku RAXIS-RAPID Imaging Plate'
_diffrn_measurement_method 'Oscillation Photograph'
_diffrn_radiation_monochromator graphite
_diffrn_radiation_source 'Rigaku ratating anode Ultrax18'
_diffrn_radiation_type MoK\a
_diffrn_radiation_wavelength .71073
_diffrn_reflns_av_R_equivalents .0517
_diffrn_reflns_av_sigmaI/netI .0311
_diffrn_reflns_limit_h_max 11
_diffrn_reflns_limit_h_min -12
_diffrn_reflns_limit_k_max 18
_diffrn_reflns_limit_k_min -18
_diffrn_reflns_limit_l_max 11
_diffrn_reflns_limit_l_min -11
_diffrn_reflns_number 10621
_diffrn_reflns_theta_full 27.47
_diffrn_reflns_theta_max 27.47
_diffrn_reflns_theta_min 2.73
_exptl_absorpt_coefficient_mu .069
_exptl_absorpt_correction_T_max .9759
_exptl_absorpt_correction_T_min .9675
_exptl_absorpt_correction_type multi-scan
_exptl_absorpt_process_details 'ABSCOR (Higashi, 1995)'
_exptl_crystal_colour yellow
_exptl_crystal_density_diffrn 1.225
_exptl_crystal_density_meas ?
_exptl_crystal_density_method 'not measured'
_exptl_crystal_description prism
_exptl_crystal_F_000 432
_exptl_crystal_size_max .40
_exptl_crystal_size_mid .30
_exptl_crystal_size_min .30
_refine_diff_density_max .250
_refine_diff_density_min -.162
_refine_ls_extinction_coef .109(10)
_refine_ls_extinction_method 'SHELXL97 (Sheldrick, 1997)'
_refine_ls_goodness_of_fit_ref 1.056
_refine_ls_hydrogen_treatment refxyz
_refine_ls_matrix_type full
_refine_ls_number_parameters 182
_refine_ls_number_reflns 2538
_refine_ls_number_restraints 0
_refine_ls_restrained_S_all 1.056
_refine_ls_R_factor_all .0688
_refine_ls_R_factor_gt .0556
_refine_ls_shift/su_max <0.001
_refine_ls_shift/su_mean <0.001
_refine_ls_structure_factor_coef Fsqd
_refine_ls_weighting_details 'calc w = 1/[\s^2^(Fo^2^)+(0.0685P)^2^+0.1928P] where P=(Fo^2^+2Fc^2^)/3'
_refine_ls_weighting_scheme calc
_refine_ls_wR_factor_ref .1508
_reflns_number_gt 2010
_reflns_number_total 2538
_reflns_threshold_expression I>2\s(I)
_cod_data_source_file ob1035.cif
_cod_data_source_block II_293K
_cod_depositor_comments
;
The following automatic conversions were performed:

'_exptl_crystal_density_meas' value 'not measured' was changed to '?'
- the value is perceived as not measured.

Automatic conversion script
Id: cif_fix_values 3008 2015-01-20 13:52:24Z robertas 
;
_cod_original_sg_symbol_H-M 'P 21/c'
_cod_database_code 2011526
_cod_database_fobs_code 2011526

loop_
_symmetry_equiv_pos_site_id
_symmetry_equiv_pos_as_xyz
1 'x, y, z'
2 '-x, y+1/2, -z+1/2'
3 '-x, -y, -z'
4 'x, -y-1/2, z-1/2'

loop_
_atom_site_label
_atom_site_fract_x
_atom_site_fract_y
_atom_site_fract_z
_atom_site_U_iso_or_equiv
_atom_site_adp_type
_atom_site_calc_flag
_atom_site_refinement_flags
_atom_site_occupancy
_atom_site_disorder_assembly
_atom_site_disorder_group
_atom_site_type_symbol
C1 .00702(15) .84764(9) .05231(15) .0430(3) Uani d . 1 . . C
C2 .09515(16) .91436(9) .16424(15) .0429(3) Uani d . 1 . . C
C3 .02277(17) .97528(10) .24666(16) .0470(4) Uani d . 1 . . C
C4 -.13200(18) .96879(11) .21364(17) .0512(4) Uani d . 1 . . C
H4 -.1780(18) 1.0117(13) .270(2) .061 Uiso d . 1 . . H
C5 -.22145(16) .90549(10) .10070(16) .0473(4) Uani d . 1 . . C
C6 -.15131(16) .84395(9) .01761(16) .0445(3) Uani d . 1 . . C
C7 .07746(17) .78048(11) -.03034(19) .0533(4) Uani d . 1 . . C
H7 .0357(19) .7839(12) -.149(2) .064 Uiso d . 1 . . H
C8 .18362(19) .71803(12) .0388(2) .0633(5) Uani d . 1 . . C
H8A .226(2) .7160(14) .160(3) .076 Uiso d . 1 . . H
H8B .223(2) .6742(15) -.021(2) .076 Uiso d . 1 . . H
C9 .25412(17) .92666(11) .19802(17) .0502(4) Uani d . 1 . . C
H9 .3049(19) .8860(13) .141(2) .060 Uiso d . 1 . . H
C10 .33499(19) .99125(12) .30695(19) .0599(4) Uani d . 1 . . C
H10 .443(2) 1.0013(14) .324(2) .072 Uiso d . 1 . . H
C11 .2637(2) 1.04895(12) .3903(2) .0649(5) Uani d . 1 . . C
H11 .323(2) 1.0932(15) .463(2) .078 Uiso d . 1 . . H
C12 .1137(2) 1.04172(11) .36089(18) .0582(4) Uani d . 1 . . C
H12 .062(2) 1.0826(13) .415(2) .070 Uiso d . 1 . . H
C13 -.24718(18) .78051(11) -.09750(19) .0551(4) Uani d . 1 . . C
H13 -.199(2) .7372(13) -.151(2) .066 Uiso d . 1 . . H
C14 -.3991(2) .77874(13) -.1286(2) .0657(5) Uani d . 1 . . C
H14 -.462(2) .7370(15) -.211(2) .079 Uiso d . 1 . . H
C15 -.4670(2) .83883(14) -.0457(2) .0682(5) Uani d . 1 . . C
H15 -.576(2) .8356(15) -.072(2) .082 Uiso d . 1 . . H
C16 -.38105(18) .89963(13) .0657(2) .0599(4) Uani d . 1 . . C
H16 -.426(2) .9435(14) .124(2) .072 Uiso d . 1 . . H

loop_
_atom_site_aniso_label
_atom_site_aniso_U_11
_atom_site_aniso_U_22
_atom_site_aniso_U_33
_atom_site_aniso_U_12
_atom_site_aniso_U_13
_atom_site_aniso_U_23
C1 .0504(7) .0431(7) .0382(7) .0045(5) .0185(6) .0037(5)
C2 .0512(7) .0435(7) .0351(6) .0039(5) .0162(5) .0051(5)
C3 .0603(9) .0449(7) .0359(7) .0070(6) .0165(6) .0040(5)
C4 .0617(9) .0522(8) .0448(8) .0142(7) .0248(7) .0027(6)
C5 .0525(8) .0493(7) .0439(7) .0091(6) .0216(6) .0092(6)
C6 .0507(7) .0433(7) .0416(7) .0037(6) .0184(6) .0064(5)
C7 .0535(8) .0603(9) .0485(8) .0021(7) .0207(6) -.0105(7)
C8 .0580(9) .0578(9) .0747(11) .0067(7) .0237(8) -.0157(8)
C9 .0519(8) .0537(8) .0463(8) .0005(6) .0185(6) .0030(6)
C10 .0565(9) .0624(9) .0552(9) -.0066(7) .0119(7) .0016(7)
C11 .0759(11) .0566(9) .0513(9) -.0054(8) .0079(8) -.0086(7)
C12 .0737(11) .0531(8) .0440(8) .0066(7) .0152(7) -.0060(6)
C13 .0570(9) .0518(8) .0563(9) -.0012(7) .0191(7) -.0021(7)
C14 .0584(9) .0661(10) .0671(11) -.0104(8) .0146(8) -.0012(8)
C15 .0498(9) .0813(12) .0741(12) -.0014(8) .0218(8) .0089(9)
C16 .0546(9) .0696(10) .0617(10) .0108(7) .0277(8) .0096(8)

loop_
_atom_type_symbol
_atom_type_description
_atom_type_scat_dispersion_real
_atom_type_scat_dispersion_imag
_atom_type_scat_source
C C .0033 .0016 'International Tables Vol C Tables 4.2.6.8 and 6.1.1.4'
H H .0000 .0000 'International Tables Vol C Tables 4.2.6.8 and 6.1.1.4'

loop_
_geom_angle_atom_site_label_1
_geom_angle_atom_site_label_2
_geom_angle_atom_site_label_3
_geom_angle
_geom_angle_publ_flag
C6 C1 C2 119.79(12) yes
C6 C1 C7 118.82(12) yes
C2 C1 C7 121.39(13) yes
C1 C2 C9 123.03(13) yes
C1 C2 C3 119.44(13) yes
C9 C2 C3 117.51(13) yes
C4 C3 C12 121.43(13) yes
C4 C3 C2 119.77(13) yes
C12 C3 C2 118.80(14) yes
H4 C4 C3 117.9(10) ?
H4 C4 C5 120.3(10) ?
C3 C4 C5 121.69(13) yes
C4 C5 C16 121.60(14) yes
C4 C5 C6 119.36(13) yes
C16 C5 C6 119.04(14) yes
C1 C6 C13 122.59(13) yes
C1 C6 C5 119.90(13) yes
C13 C6 C5 117.51(13) yes
H7 C7 C8 119.5(10) ?
H7 C7 C1 115.1(10) ?
C8 C7 C1 125.46(15) yes
H8B C8 H8A 119.4(16) ?
H8B C8 C7 121.9(11) ?
H8A C8 C7 118.7(11) ?
H9 C9 C10 120.4(10) ?
H9 C9 C2 118.3(10) ?
C10 C9 C2 121.26(15) yes
H10 C10 C9 119.8(11) ?
H10 C10 C11 119.2(11) ?
C9 C10 C11 120.80(16) yes
H11 C11 C12 121.5(13) ?
H11 C11 C10 118.0(13) ?
C12 C11 C10 120.43(15) yes
H12 C12 C11 121.6(11) ?
H12 C12 C3 117.2(11) ?
C11 C12 C3 121.16(15) yes
H13 C13 C14 121.4(10) ?
H13 C13 C6 117.4(10) ?
C14 C13 C6 121.26(16) yes
H14 C14 C13 119.7(12) ?
H14 C14 C15 119.4(12) ?
C13 C14 C15 120.91(17) yes
H15 C15 C16 121.5(12) ?
H15 C15 C14 118.3(12) ?
C16 C15 C14 120.21(16) yes
H16 C16 C15 121.8(11) ?
H16 C16 C5 117.2(11) ?
C15 C16 C5 121.06(16) yes

loop_
_geom_bond_atom_site_label_1
_geom_bond_atom_site_label_2
_geom_bond_site_symmetry_2
_geom_bond_distance
_geom_bond_publ_flag
C1 C6 . 1.411(2) yes
C1 C2 . 1.4124(19) yes
C1 C7 . 1.4857(19) yes
C2 C9 . 1.428(2) yes
C2 C3 . 1.4425(19) yes
C3 C4 . 1.382(2) yes
C3 C12 . 1.430(2) yes
C4 H4 . .974(18) ?
C4 C5 . 1.390(2) yes
C5 C16 . 1.424(2) yes
C5 C6 . 1.4382(19) yes
C6 C13 . 1.424(2) yes
C7 H7 . 1.005(19) ?
C7 C8 . 1.310(2) yes
C8 H8B . .97(2) ?
C8 H8A . 1.02(2) ?
C9 H9 . .990(18) ?
C9 C10 . 1.356(2) yes
C10 H10 . .98(2) ?
C10 C11 . 1.416(3) yes
C11 H11 . .94(2) ?
C11 C12 . 1.344(3) yes
C12 H12 . .979(19) ?
C13 H13 . .98(2) ?
C13 C14 . 1.356(2) yes
C14 H14 . .97(2) ?
C14 C15 . 1.412(3) yes
C15 H15 . .97(2) ?
C15 C16 . 1.349(3) yes
C16 H16 . .99(2) ?

loop_
_geom_torsion_atom_site_label_1
_geom_torsion_atom_site_label_2
_geom_torsion_atom_site_label_3
_geom_torsion_atom_site_label_4
_geom_torsion
_geom_torsion_publ_flag
C2 C1 C7 C8 58.4(2) yes

loop_
_cod_related_entry_id
_cod_related_entry_database
_cod_related_entry_code
1 ChemSpider 16209
